data_7703745
loop_
_publ_author_name
'Pham, Son Q. T.'
'Assadawi, Nawal'
'Wells, Jadon'
'Sophocleous, Reece A.'
'Davis, Kimberley J.'
'Yu, Haibo'
'Sluyter, Ronald'
'Dillon, Carolyn T.'
'Kelso, Celine'
'Beck, Jennifer L.'
'Willis, Anthony C.'
'Richardson, Christopher'
'Ralph, Stephen F.'

_publ_section_title
;
 A new class of quadruplex DNA-binding nickel Schiff base complexes.
;
_journal_issue 15
_journal_name_full 'Dalton transactions (Cambridge, England : 2003)'
_journal_page_first 4843
_journal_page_last 4860
_journal_paper_doi 10.1039/d0dt00319k
_journal_volume 49
_journal_year 2020
_chemical_compound_source ' from U of Wollongong'
_chemical_formula_moiety ' C29 H24 N2 Ni O4, 2(C2 H6 O S), H2 O '
_chemical_formula_sum 'C33 H38 N2 Ni O7 S2'
_chemical_formula_weight 697.52
_space_group_IT_number 2
_space_group_name_Hall '-P 1'
_space_group_name_H-M_alt 'P -1'
_symmetry_cell_setting triclinic
_symmetry_space_group_name_Hall '-P 1'
_symmetry_space_group_name_H-M 'P -1'
_atom_sites_solution_hydrogens difmap
_atom_sites_solution_primary direct
_audit_block_doi 10.5517/ccdc.csd.cc20997w
_audit_creation_date 17-02-15
_audit_creation_method CRYSTALS_ver_14.40
_audit_update_record
;
2018-07-16 deposited with the CCDC.	2020-03-16 downloaded from the CCDC.
;
_cell_angle_alpha 90.9180(16)
_cell_angle_beta 95.2472(16)
_cell_angle_gamma 94.9377(15)
_cell_formula_units_Z 2
_cell_length_a 9.9443(2)
_cell_length_b 10.8213(2)
_cell_length_c 15.0907(3)
_cell_measurement_reflns_used 21373
_cell_measurement_temperature 150
_cell_measurement_theta_max 74
_cell_measurement_theta_min 3
_cell_volume 1610.64(5)
_computing_cell_refinement 'CrysAlisPro 1.171.38.43 (Rigaku OD, 2016)'
_computing_data_collection 'CrysAlisPro 1.171.38.43 (Rigaku OD, 2016)'
_computing_data_reduction 'CrysAlisPro 1.171.38.43 (Rigaku OD, 2016)'
_computing_molecular_graphics 'PLATON (Spek, 2008)'
_computing_publication_material 'CRYSTALS (Betteridge et al., 2003)'
_computing_structure_refinement 'CRYSTALS (Betteridge et al., 2003)'
_computing_structure_solution 'SIR92 (Altomare et al., 1994)'
_diffrn_ambient_environment N~2~
_diffrn_ambient_temperature 150
_diffrn_detector 'CCD plate'
_diffrn_detector_type EosS2
_diffrn_measured_fraction_theta_full 0.998
_diffrn_measured_fraction_theta_max 0.998
_diffrn_measurement_device 'four-circle diffractometer'
_diffrn_measurement_device_type 'SuperNova, Dual, Cu at zero, EosS2'
_diffrn_measurement_method '\w scans'
_diffrn_radiation_monochromator mirror
_diffrn_radiation_probe x-ray
_diffrn_radiation_type 'Cu K\a'
_diffrn_radiation_wavelength 1.54184
_diffrn_reflns_av_R_equivalents 0.019
_diffrn_reflns_av_sigmaI/netI 0.0233
_diffrn_reflns_limit_h_max 12
_diffrn_reflns_limit_h_min -11
_diffrn_reflns_limit_k_max 13
_diffrn_reflns_limit_k_min -13
_diffrn_reflns_limit_l_max 18
_diffrn_reflns_limit_l_min -17
_diffrn_reflns_number 32422
_diffrn_reflns_theta_full 73.838
_diffrn_reflns_theta_max 73.838
_diffrn_reflns_theta_min 2.941
_diffrn_source 'micro-focus sealed X-ray tube'
_diffrn_source_type 'SuperNova (Cu) X-ray Source'
_diffrn_standards_number 0
_exptl_absorpt_coefficient_mu 2.504
_exptl_absorpt_correction_T_max 0.85
_exptl_absorpt_correction_T_min 0.68
_exptl_absorpt_correction_type multi-scan
_exptl_absorpt_process_details
;
CrysAlisPro version 1.171.38.43 (Rigaku Oxford Diffraction, 2016)
(Release 29 April 2016; compiled 27 May 2016,16:53)
Empirical absorption correction using spherical harmonics,
 implemented in SCALE3 ABSPACK scaling algorithm.
;
_exptl_crystal_colour orange
_exptl_crystal_density_diffrn 1.438
_exptl_crystal_density_method 'not measured'
_exptl_crystal_description plate
_exptl_crystal_F_000 732.000
_exptl_crystal_size_max 0.292
_exptl_crystal_size_mid 0.112
_exptl_crystal_size_min 0.065
_refine_diff_density_max 1.07
_refine_diff_density_min -0.92
_refine_ls_extinction_method None
_refine_ls_goodness_of_fit_ref 1.0076
_refine_ls_hydrogen_treatment mixed
_refine_ls_matrix_type full
_refine_ls_number_parameters 451
_refine_ls_number_reflns 6529
_refine_ls_number_restraints 33
_refine_ls_R_factor_all 0.0388
_refine_ls_R_factor_gt 0.0383
_refine_ls_shift/su_max 0.0025843
_refine_ls_shift/su_mean 0.0001025
_refine_ls_structure_factor_coef Fsqd
_refine_ls_weighting_details
;
 Method= Modified Sheldrick 
 w=1/[\s^2^(F^2^) + ( 0.04P)^2^ + 1.82P] 
 ,where P=(max(Fo^2^,0) + 2Fc^2^)/3 
;
_refine_ls_weighting_scheme calc
_refine_ls_wR_factor_all 0.0970
_refine_ls_wR_factor_gt 0.0967
_refine_ls_wR_factor_ref 0.0970
_reflns_limit_h_max 12
_reflns_limit_h_min -12
_reflns_limit_k_max 13
_reflns_limit_k_min -13
_reflns_limit_l_max 18
_reflns_limit_l_min 0
_reflns_number_gt 6390
_reflns_number_total 6529
_reflns_threshold_expression I>2.0\s(I)
_oxford_diffrn_Wilson_B_factor 2.15
_oxford_diffrn_Wilson_scale 0.07
_oxford_refine_ls_r_factor_ref 0.0388
_oxford_refine_ls_scale 3.76(4)
_oxford_reflns_number_all 6529
_oxford_reflns_threshold_expression_ref I>-10.0\s(I)
_oxford_structure_analysis_title 'Z:\ral1709ASNQ\Tony_ral1709ASNQ_ At 11:44 on'
_cod_data_source_file d0dt00319k2.cif
_cod_data_source_block ral1709ASNQ
_cod_depositor_comments 'Adding full bibliography for 7703742--7703750.cif.'
_cod_original_sg_symbol_Hall '-P 1 '
_cod_original_sg_symbol_H-M 'P -1 '
_cod_database_code 7703745
_oxdiff_exptl_absorpt_empirical_details
;
Empirical correction (ABSPACK) includes:
- Absorption correction using spherical harmonics
- Frame scaling
;

loop_
_symmetry_equiv_pos_as_xyz
x,y,z
-x,-y,-z

loop_
_atom_site_label
_atom_site_type_symbol
_atom_site_fract_x
_atom_site_fract_y
_atom_site_fract_z
_atom_site_U_iso_or_equiv
_atom_site_occupancy
_atom_site_adp_type
_atom_site_refinement_flags_posn
_atom_site_refinement_flags_adp
_atom_site_refinement_flags_occupancy
_atom_site_disorder_assembly
_atom_site_disorder_group
_atom_site_attached_hydrogens
Ni1 Ni 0.23869(3) 0.41803(3) 0.451053(19) 0.0228 1.0000 Uani . . . . . .
S1 S 0.60246(6) 0.08492(5) 0.10390(3) 0.0309 0.950(2) Uani . . P . . .
S2 S 0.04316(6) 0.21927(5) 0.02367(3) 0.0340 1.0000 Uani . . . . . .
O1 O 0.27331(14) 0.36482(11) 0.33940(8) 0.0255 1.0000 Uani . . . . . .
O2 O 0.20840(17) 0.25235(12) 0.46984(9) 0.0337 1.0000 Uani . . . . . .
O3 O 0.41626(14) 0.37298(12) 0.04977(8) 0.0259 1.0000 Uani D . . . . .
O4 O 0.11686(15) -0.12344(12) 0.60813(9) 0.0286 1.0000 Uani D . . . . .
O5 O 0.4773(2) 0.13839(15) 0.06264(11) 0.0489 1.0000 Uani D . . . . .
O6 O 0.01433(19) 0.13257(15) 0.09792(10) 0.0446 1.0000 Uani . . . . . .
O7 O 0.03695(17) 0.21510(15) 0.27390(10) 0.0361 1.0000 Uani D . . . . .
N1 N 0.2746(2) 0.58520(15) 0.42855(11) 0.0352 1.0000 Uani D . . . . .
N2 N 0.2017(2) 0.46691(14) 0.56396(11) 0.0316 1.0000 Uani D . . . . .
C1 C 0.31532(17) 0.43255(16) 0.27439(11) 0.0192 1.0000 Uani . . . . . .
C2 C 0.34339(18) 0.36865(16) 0.19699(11) 0.0202 1.0000 Uani . . . . . .
C3 C 0.38345(17) 0.43182(16) 0.12379(11) 0.0200 1.0000 Uani . . . . . .
C4 C 0.39225(19) 0.56216(17) 0.12387(12) 0.0235 1.0000 Uani . . . . . .
C5 C 0.36875(18) 0.62532(16) 0.19971(12) 0.0217 1.0000 Uani . . . . . .
C6 C 0.33240(17) 0.56449(16) 0.27759(11) 0.0185 1.0000 Uani . . . . . .
C7 C 0.31303(19) 0.63662(16) 0.35653(12) 0.0228 1.0000 Uani . . . . . .
C8 C 0.2878(5) 0.6606(3) 0.5163(2) 0.0257 0.571(8) Uani D U P . . .
C9 C 0.1769(6) 0.6015(4) 0.5669(3) 0.0334 0.571(8) Uani D U P . . .
C10 C 0.17800(19) 0.39650(17) 0.63128(11) 0.0223 1.0000 Uani . . . . . .
C11 C 0.16539(17) 0.26297(16) 0.62436(11) 0.0194 1.0000 Uani . . . . . .
C12 C 0.13437(18) 0.19159(17) 0.69895(11) 0.0215 1.0000 Uani . . . . . .
C13 C 0.11698(18) 0.06491(17) 0.69573(12) 0.0227 1.0000 Uani . . . . . .
C14 C 0.13068(18) 0.00186(16) 0.61500(12) 0.0214 1.0000 Uani . . . . . .
C15 C 0.1619(2) 0.06742(17) 0.54114(12) 0.0244 1.0000 Uani . . . . . .
C16 C 0.17967(19) 0.19791(17) 0.54322(11) 0.0226 1.0000 Uani . . . . . .
C17 C 0.3363(2) 0.77534(16) 0.35316(12) 0.0236 1.0000 Uani . . . . . .
C18 C 0.2315(2) 0.84288(18) 0.32077(15) 0.0311 1.0000 Uani . . . . . .
C19 C 0.2487(2) 0.97165(19) 0.32050(15) 0.0335 1.0000 Uani . . . . . .
C20 C 0.3712(2) 1.03324(17) 0.35320(13) 0.0321 1.0000 Uani . . . . . .
C21 C 0.4771(2) 0.96627(19) 0.38429(14) 0.0342 1.0000 Uani . . . . . .
C22 C 0.4607(2) 0.83734(18) 0.38375(13) 0.0307 1.0000 Uani . . . . . .
C23 C 0.4237(5) 0.6589(5) 0.5686(4) 0.0386 0.571(8) Uani D U P . . .
C24 C 0.16144(19) 0.45139(16) 0.72131(11) 0.0212 1.0000 Uani . . . . . .
C25 C 0.27135(19) 0.46011(18) 0.78571(12) 0.0262 1.0000 Uani . . . . . .
C26 C 0.2545(2) 0.49485(18) 0.87277(12) 0.0275 1.0000 Uani . . . . . .
C27 C 0.1279(2) 0.52098(17) 0.89548(12) 0.0265 1.0000 Uani . . . . . .
C28 C 0.0187(2) 0.51487(19) 0.83107(13) 0.0300 1.0000 Uani . . . . . .
C29 C 0.0357(2) 0.48011(18) 0.74405(12) 0.0280 1.0000 Uani . . . . . .
C30 C 0.6526(3) 0.1745(2) 0.20383(17) 0.0474 1.0000 Uani D . . . . .
C31 C 0.5431(3) -0.0553(2) 0.15189(15) 0.0400 1.0000 Uani D . . . . .
C32 C 0.1618(2) 0.1500(2) -0.03876(15) 0.0379 1.0000 Uani . . . . . .
C33 C -0.0996(3) 0.1952(3) -0.05751(18) 0.0503 1.0000 Uani . . . . . .
C98 C 0.2014(7) 0.6615(4) 0.4920(3) 0.0307 0.429(8) Uani D U P . . .
C99 C 0.2466(7) 0.6038(5) 0.5793(3) 0.0276 0.429(8) Uani D U P . . .
C923 C 0.3938(6) 0.6312(6) 0.6064(5) 0.0390 0.429(8) Uani D U P . . .
S91 S 0.5225(9) 0.1140(8) 0.1591(6) 0.032(3) 0.050(2) Uiso D . P . . .
H1 H 0.427(3) 0.3015(16) 0.0595(18) 0.0398 1.0000 Uiso D . . . . .
H2 H 0.070(2) -0.152(2) 0.6470(15) 0.0422 1.0000 Uiso D . . . . .
H3 H 0.039(3) 0.198(3) 0.2224(12) 0.0543 1.0000 Uiso D . . . . .
H4 H 0.110(2) 0.250(3) 0.293(2) 0.0544 1.0000 Uiso D . . . . .
H21 H 0.3351 0.2814 0.1961 0.0237 1.0000 Uiso R . . . . .
H41 H 0.4159 0.6038 0.0736 0.0281 1.0000 Uiso R . . . . .
H51 H 0.3780 0.7124 0.2009 0.0257 1.0000 Uiso R . . . . .
H81 H 0.2708 0.7440 0.5042 0.0302 0.571 Uiso R . . . . .
H91 H 0.1841 0.6329 0.6265 0.0397 0.571 Uiso R . . . . .
H92 H 0.0901 0.6142 0.5386 0.0397 0.571 Uiso R . . . . .
H121 H 0.1241 0.2333 0.7530 0.0261 1.0000 Uiso R . . . . .
H131 H 0.0947 0.0211 0.7457 0.0270 1.0000 Uiso R . . . . .
H151 H 0.1716 0.0250 0.4878 0.0293 1.0000 Uiso R . . . . .
H181 H 0.1482 0.8024 0.2993 0.0377 1.0000 Uiso R . . . . .
H191 H 0.1772 1.0169 0.2984 0.0404 1.0000 Uiso R . . . . .
H201 H 0.3814 1.1212 0.3548 0.0389 1.0000 Uiso R . . . . .
H211 H 0.5612 1.0064 0.4066 0.0415 1.0000 Uiso R . . . . .
H221 H 0.5334 0.7924 0.4041 0.0370 1.0000 Uiso R . . . . .
H231 H 0.4921 0.6967 0.5354 0.0458 0.571 Uiso R . . . . .
H232 H 0.4234 0.7032 0.6234 0.0458 0.571 Uiso R . . . . .
H233 H 0.4413 0.5755 0.5800 0.0458 0.571 Uiso R . . . . .
H251 H 0.3562 0.4422 0.7709 0.0314 1.0000 Uiso R . . . . .
H261 H 0.3288 0.4999 0.9152 0.0330 1.0000 Uiso R . . . . .
H271 H 0.1164 0.5426 0.9543 0.0320 1.0000 Uiso R . . . . .
H281 H -0.0666 0.5340 0.8463 0.0363 1.0000 Uiso R . . . . .
H291 H -0.0387 0.4748 0.7005 0.0346 1.0000 Uiso R . . . . .
H301 H 0.6840 0.2564 0.1879 0.0711 1.0000 Uiso R . . . . .
H302 H 0.7231 0.1373 0.2382 0.0709 1.0000 Uiso R . . . . .
H303 H 0.5722 0.1769 0.2358 0.0714 1.0000 Uiso R . . . . .
H311 H 0.5118 -0.1144 0.1051 0.0599 1.0000 Uiso R . . . . .
H312 H 0.6149 -0.0860 0.1898 0.0601 1.0000 Uiso R . . . . .
H313 H 0.4694 -0.0384 0.1848 0.0597 1.0000 Uiso R . . . . .
H321 H 0.2425 0.1405 -0.0001 0.0566 1.0000 Uiso R . . . . .
H322 H 0.1841 0.2038 -0.0863 0.0568 1.0000 Uiso R . . . . .
H323 H 0.1242 0.0699 -0.0618 0.0561 1.0000 Uiso R . . . . .
H331 H -0.1777 0.2215 -0.0326 0.0745 1.0000 Uiso R . . . . .
H332 H -0.0824 0.2432 -0.1087 0.0744 1.0000 Uiso R . . . . .
H333 H -0.1160 0.1087 -0.0743 0.0738 1.0000 Uiso R . . . . .
H981 H 0.2310 0.7473 0.4913 0.0364 0.429 Uiso R . . . . .
H982 H 0.1058 0.6507 0.4788 0.0364 0.429 Uiso R . . . . .
H991 H 0.1973 0.6352 0.6244 0.0337 0.429 Uiso R . . . . .
H9231 H 0.4164 0.5929 0.6613 0.0468 0.429 Uiso R . . . . .
H9232 H 0.4146 0.7184 0.6130 0.0468 0.429 Uiso R . . . . .
H9233 H 0.4445 0.5997 0.5620 0.0468 0.429 Uiso R . . . . .

loop_
_atom_site_aniso_label
_atom_site_aniso_U_11
_atom_site_aniso_U_22
_atom_site_aniso_U_33
_atom_site_aniso_U_23
_atom_site_aniso_U_13
_atom_site_aniso_U_12
Ni1 0.0395(2) 0.01560(16) 0.01309(15) -0.00085(11) 0.00735(12) -0.00397(12)
S1 0.0382(3) 0.0277(3) 0.0280(3) 0.00190(19) 0.0058(2) 0.0075(2)
S2 0.0470(3) 0.0268(2) 0.0283(2) -0.00454(19) 0.0065(2) 0.0012(2)
O1 0.0435(8) 0.0171(6) 0.0164(6) 0.0008(5) 0.0100(5) -0.0028(5)
O2 0.0662(10) 0.0195(6) 0.0157(6) -0.0008(5) 0.0141(6) -0.0053(6)
O3 0.0385(7) 0.0246(6) 0.0157(6) -0.0001(5) 0.0085(5) 0.0019(6)
O4 0.0444(8) 0.0170(6) 0.0260(7) 0.0037(5) 0.0120(6) 0.0017(5)
O5 0.0686(12) 0.0380(9) 0.0385(9) -0.0072(7) -0.0198(8) 0.0237(8)
O6 0.0669(11) 0.0399(9) 0.0252(7) -0.0031(6) 0.0074(7) -0.0084(8)
O7 0.0478(9) 0.0358(8) 0.0223(7) 0.0001(6) 0.0072(6) -0.0145(7)
N1 0.0661(12) 0.0192(8) 0.0219(8) -0.0027(6) 0.0199(8) -0.0023(8)
N2 0.0592(11) 0.0166(7) 0.0191(8) -0.0014(6) 0.0106(7) -0.0027(7)
C1 0.0219(8) 0.0204(8) 0.0152(8) 0.0022(6) 0.0028(6) -0.0003(6)
C2 0.0242(8) 0.0191(8) 0.0172(8) 0.0005(6) 0.0027(6) 0.0006(6)
C3 0.0207(8) 0.0249(9) 0.0142(8) -0.0006(6) 0.0019(6) 0.0001(6)
C4 0.0295(9) 0.0247(9) 0.0163(8) 0.0045(7) 0.0051(7) -0.0014(7)
C5 0.0261(9) 0.0187(8) 0.0198(8) 0.0029(6) 0.0025(7) -0.0021(7)
C6 0.0197(8) 0.0193(8) 0.0161(8) 0.0005(6) 0.0025(6) -0.0006(6)
C7 0.0302(9) 0.0180(8) 0.0203(8) 0.0008(7) 0.0063(7) -0.0012(7)
C8 0.047(3) 0.0156(15) 0.0141(16) -0.0031(11) 0.0065(16) -0.0014(15)
C9 0.058(3) 0.0194(18) 0.023(2) -0.0027(14) 0.014(2) -0.001(2)
C10 0.0297(9) 0.0223(9) 0.0144(8) -0.0012(6) 0.0029(7) -0.0015(7)
C11 0.0227(8) 0.0192(8) 0.0158(8) 0.0005(6) 0.0019(6) -0.0009(6)
C12 0.0261(9) 0.0234(9) 0.0150(8) 0.0007(6) 0.0033(6) 0.0013(7)
C13 0.0284(9) 0.0230(9) 0.0172(8) 0.0052(7) 0.0040(7) 0.0013(7)
C14 0.0237(8) 0.0187(8) 0.0220(8) 0.0025(7) 0.0029(7) 0.0015(6)
C15 0.0363(10) 0.0194(8) 0.0175(8) -0.0011(6) 0.0064(7) -0.0005(7)
C16 0.0314(9) 0.0205(8) 0.0156(8) 0.0017(6) 0.0047(7) -0.0015(7)
C17 0.0367(10) 0.0177(8) 0.0172(8) 0.0002(6) 0.0105(7) -0.0007(7)
C18 0.0288(10) 0.0243(9) 0.0410(11) -0.0001(8) 0.0108(8) -0.0010(7)
C19 0.0368(11) 0.0239(9) 0.0427(12) 0.0038(8) 0.0144(9) 0.0068(8)
C20 0.0515(12) 0.0175(9) 0.0285(10) -0.0010(7) 0.0148(9) -0.0024(8)
C21 0.0460(12) 0.0262(10) 0.0274(10) -0.0024(8) -0.0015(9) -0.0092(9)
C22 0.0416(11) 0.0251(9) 0.0234(9) 0.0014(7) -0.0043(8) -0.0005(8)
C23 0.041(2) 0.040(2) 0.031(3) -0.0031(19) -0.005(2) -0.0047(18)
C24 0.0324(9) 0.0165(8) 0.0141(8) 0.0009(6) 0.0038(7) -0.0024(7)
C25 0.0260(9) 0.0297(9) 0.0221(9) -0.0031(7) 0.0043(7) -0.0027(7)
C26 0.0321(10) 0.0303(10) 0.0183(9) -0.0025(7) -0.0021(7) -0.0023(8)
C27 0.0410(11) 0.0240(9) 0.0150(8) -0.0023(7) 0.0058(7) 0.0031(8)
C28 0.0330(10) 0.0332(10) 0.0254(9) -0.0028(8) 0.0057(8) 0.0099(8)
C29 0.0326(10) 0.0313(10) 0.0200(9) -0.0015(7) -0.0025(7) 0.0074(8)
C30 0.0575(15) 0.0342(12) 0.0460(14) -0.0030(10) -0.0196(12) 0.0044(11)
C31 0.0571(14) 0.0320(11) 0.0304(11) 0.0002(9) 0.0034(10) 0.0024(10)
C32 0.0433(12) 0.0361(11) 0.0344(11) -0.0047(9) 0.0050(9) 0.0035(9)
C33 0.0468(14) 0.0548(15) 0.0491(15) 0.0072(12) -0.0015(11) 0.0094(12)
C98 0.051(4) 0.020(2) 0.022(2) -0.0026(17) 0.007(2) 0.003(2)
C99 0.051(4) 0.014(2) 0.017(2) -0.0047(16) 0.009(3) -0.006(3)
C923 0.048(3) 0.037(3) 0.030(3) 0.002(2) -0.002(3) -0.004(2)

loop_
_atom_type_symbol
_atom_type_scat_dispersion_real
_atom_type_scat_dispersion_imag
_atom_type_scat_Cromer_Mann_a1
_atom_type_scat_Cromer_Mann_b1
_atom_type_scat_Cromer_Mann_a2
_atom_type_scat_Cromer_Mann_b2
_atom_type_scat_Cromer_Mann_a3
_atom_type_scat_Cromer_Mann_b3
_atom_type_scat_Cromer_Mann_a4
_atom_type_scat_Cromer_Mann_b4
_atom_type_scat_Cromer_Mann_c
_atom_type_scat_source
C 0.0181 0.0091 2.3100 20.8439 1.0200 10.2075 1.5886 0.5687 0.8650 51.6512 0.2156 'International Tables Vol C 4.2.6.8 and 6.1.1.4'
H 0.0000 0.0000 0.4930 10.5109 0.3229 26.1257 0.1402 3.1424 0.0408 57.7998 0.0030 'International Tables Vol C 4.2.6.8 and 6.1.1.4'
N 0.0311 0.0180 12.2126 0.0057 3.1322 9.8933 2.0125 28.9975 1.1663 0.5826 -11.5290 'International Tables Vol C 4.2.6.8 and 6.1.1.4'
Ni -3.0029 0.5091 12.8376 3.8785 7.2920 0.2565 4.4438 12.1763 2.3800 66.3421 1.0341 'International Tables Vol C 4.2.6.8 and 6.1.1.4'
O 0.0492 0.0322 3.0485 13.2771 2.2868 5.7011 1.5463 0.3239 0.8670 32.9089 0.2508 'International Tables Vol C 4.2.6.8 and 6.1.1.4'
S 0.3331 0.5567 6.9053 1.4679 5.2034 22.2151 1.4379 0.2536 1.5863 56.1720 0.8669 'International Tables Vol C 4.2.6.8 and 6.1.1.4'

loop_
_geom_angle_atom_site_label_1
_geom_angle_site_symmetry_1
_geom_angle_atom_site_label_2
_geom_angle_site_symmetry_2
_geom_angle_atom_site_label_3
_geom_angle_site_symmetry_3
_geom_angle
_geom_angle_publ_flag
O1 . Ni1 . O2 . 83.37(6) yes
O1 . Ni1 . N1 . 94.55(6) yes
O2 . Ni1 . N1 . 177.62(7) yes
O1 . Ni1 . N2 . 178.33(6) yes
O2 . Ni1 . N2 . 95.00(6) yes
N1 . Ni1 . N2 . 87.09(7) yes
O5 . S1 . C30 . 105.59(11) yes
O5 . S1 . C31 . 105.22(12) yes
C30 . S1 . C31 . 98.82(12) yes
O6 . S2 . C32 . 106.48(11) yes
O6 . S2 . C33 . 106.05(12) yes
C32 . S2 . C33 . 97.20(12) yes
Ni1 . O1 . C1 . 127.74(11) yes
Ni1 . O2 . C16 . 128.11(12) yes
C3 . O3 . H1 . 110.7(19) no
C14 . O4 . H2 . 109.4(19) no
H3 . O7 . H4 . 109(3) no
Ni1 . N1 . C7 . 128.88(13) yes
Ni1 . N1 . C8 . 109.61(15) yes
C7 . N1 . C8 . 120.00(18) yes
Ni1 . N1 . C98 . 108.9(2) yes
C7 . N1 . C98 . 118.6(2) yes
Ni1 . N2 . C9 . 111.0(2) yes
Ni1 . N2 . C10 . 127.80(13) yes
C9 . N2 . C10 . 120.4(2) yes
Ni1 . N2 . C99 . 109.4(2) yes
C10 . N2 . C99 . 120.2(2) yes
O1 . C1 . C2 . 116.87(15) yes
O1 . C1 . C6 . 124.01(15) yes
C2 . C1 . C6 . 119.12(15) yes
C1 . C2 . C3 . 121.19(16) yes
C1 . C2 . H21 . 118.7 no
C3 . C2 . H21 . 120.1 no
C2 . C3 . O3 . 122.51(16) yes
C2 . C3 . C4 . 120.28(16) yes
O3 . C3 . C4 . 117.21(15) yes
C3 . C4 . C5 . 118.93(16) yes
C3 . C4 . H41 . 119.7 no
C5 . C4 . H41 . 121.3 no
C4 . C5 . C6 . 122.69(16) yes
C4 . C5 . H51 . 119.3 no
C6 . C5 . H51 . 118.0 no
C1 . C6 . C5 . 117.59(15) yes
C1 . C6 . C7 . 122.41(15) yes
C5 . C6 . C7 . 120.00(15) yes
C6 . C7 . N1 . 122.27(16) yes
C6 . C7 . C17 . 117.98(15) yes
N1 . C7 . C17 . 119.74(16) yes
N1 . C8 . C9 . 104.0(3) yes
N1 . C8 . C23 . 113.8(3) yes
C9 . C8 . C23 . 111.0(5) yes
N1 . C8 . H81 . 109.3 no
C9 . C8 . H81 . 109.4 no
C23 . C8 . H81 . 109.3 no
C8 . C9 . N2 . 102.7(3) yes
C8 . C9 . H91 . 111.3 no
N2 . C9 . H91 . 111.2 no
C8 . C9 . H92 . 111.1 no
N2 . C9 . H92 . 111.0 no
H91 . C9 . H92 . 109.5 no
N2 . C10 . C11 . 122.76(16) yes
N2 . C10 . C24 . 121.29(16) yes
C11 . C10 . C24 . 115.94(15) yes
C10 . C11 . C12 . 120.13(15) yes
C10 . C11 . C16 . 122.19(15) yes
C12 . C11 . C16 . 117.66(15) yes
C11 . C12 . C13 . 122.84(16) yes
C11 . C12 . H121 . 118.7 no
C13 . C12 . H121 . 118.5 no
C12 . C13 . C14 . 118.90(16) yes
C12 . C13 . H131 . 120.5 no
C14 . C13 . H131 . 120.6 no
C13 . C14 . O4 . 121.60(16) yes
C13 . C14 . C15 . 120.21(16) yes
O4 . C14 . C15 . 118.17(16) yes
C14 . C15 . C16 . 121.62(16) yes
C14 . C15 . H151 . 119.9 no
C16 . C15 . H151 . 118.5 no
C11 . C16 . C15 . 118.77(16) yes
C11 . C16 . O2 . 123.82(16) yes
C15 . C16 . O2 . 117.41(16) yes
C7 . C17 . C18 . 119.41(17) yes
C7 . C17 . C22 . 121.20(17) yes
C18 . C17 . C22 . 119.38(17) yes
C17 . C18 . C19 . 120.49(19) yes
C17 . C18 . H181 . 120.2 no
C19 . C18 . H181 . 119.3 no
C18 . C19 . C20 . 120.0(2) yes
C18 . C19 . H191 . 120.1 no
C20 . C19 . H191 . 119.9 no
C19 . C20 . C21 . 119.76(18) yes
C19 . C20 . H201 . 119.6 no
C21 . C20 . H201 . 120.6 no
C20 . C21 . C22 . 120.38(19) yes
C20 . C21 . H211 . 121.0 no
C22 . C21 . H211 . 118.6 no
C17 . C22 . C21 . 119.92(19) yes
C17 . C22 . H221 . 120.1 no
C21 . C22 . H221 . 119.9 no
C8 . C23 . H231 . 109.5 no
C8 . C23 . H232 . 109.5 no
H231 . C23 . H232 . 109.5 no
C8 . C23 . H233 . 109.4 no
H231 . C23 . H233 . 109.5 no
H232 . C23 . H233 . 109.5 no
C10 . C24 . C25 . 118.89(16) yes
C10 . C24 . C29 . 121.11(16) yes
C25 . C24 . C29 . 119.59(16) yes
C24 . C25 . C26 . 120.15(18) yes
C24 . C25 . H251 . 120.2 no
C26 . C25 . H251 . 119.7 no
C25 . C26 . C27 . 119.97(17) yes
C25 . C26 . H261 . 119.2 no
C27 . C26 . H261 . 120.8 no
C26 . C27 . C28 . 120.05(17) yes
C26 . C27 . H271 . 119.8 no
C28 . C27 . H271 . 120.1 no
C27 . C28 . C29 . 119.89(18) yes
C27 . C28 . H281 . 120.0 no
C29 . C28 . H281 . 120.1 no
C28 . C29 . C24 . 120.32(18) yes
C28 . C29 . H291 . 119.9 no
C24 . C29 . H291 . 119.8 no
S1 . C30 . H301 . 108.3 no
S1 . C30 . H302 . 109.9 no
H301 . C30 . H302 . 110.1 no
S1 . C30 . H303 . 106.7 no
H301 . C30 . H303 . 110.2 no
H302 . C30 . H303 . 111.5 no
S1 . C31 . H311 . 108.7 no
S1 . C31 . H312 . 109.8 no
H311 . C31 . H312 . 110.3 no
S1 . C31 . H313 . 107.8 no
H311 . C31 . H313 . 109.3 no
H312 . C31 . H313 . 110.9 no
S2 . C32 . H321 . 108.6 no
S2 . C32 . H322 . 108.9 no
H321 . C32 . H322 . 109.2 no
S2 . C32 . H323 . 110.1 no
H321 . C32 . H323 . 109.2 no
H322 . C32 . H323 . 110.7 no
S2 . C33 . H331 . 108.9 no
S2 . C33 . H332 . 109.2 no
H331 . C33 . H332 . 109.6 no
S2 . C33 . H333 . 110.3 no
H331 . C33 . H333 . 108.9 no
H332 . C33 . H333 . 109.9 no
N1 . C98 . C99 . 99.6(4) yes
N1 . C98 . H981 . 111.8 no
C99 . C98 . H981 . 111.8 no
N1 . C98 . H982 . 111.9 no
C99 . C98 . H982 . 112.0 no
H981 . C98 . H982 . 109.5 no
N2 . C99 . C98 . 103.7(4) yes
N2 . C99 . C923 . 114.4(5) yes
C98 . C99 . C923 . 113.1(6) yes
N2 . C99 . H991 . 108.5 no
C98 . C99 . H991 . 108.5 no
C923 . C99 . H991 . 108.5 no
C99 . C923 . H9231 . 109.5 no
C99 . C923 . H9232 . 109.5 no
H9231 . C923 . H9232 . 109.5 no
C99 . C923 . H9233 . 109.4 no
H9231 . C923 . H9233 . 109.5 no
H9232 . C923 . H9233 . 109.5 no
C31 . S91 . O5 . 100.4(5) yes
C31 . S91 . C30 . 106.6(5) yes
O5 . S91 . C30 . 121.4(6) yes

loop_
_geom_bond_atom_site_label_1
_geom_bond_site_symmetry_1
_geom_bond_atom_site_label_2
_geom_bond_site_symmetry_2
_geom_bond_distance
_geom_bond_publ_flag
Ni1 . O1 . 1.8434(12) yes
Ni1 . O2 . 1.8232(13) yes
Ni1 . N1 . 1.8563(17) yes
Ni1 . N2 . 1.8541(16) yes
S1 . O5 . 1.5055(17) yes
S1 . C30 . 1.788(2) yes
S1 . C31 . 1.770(2) yes
S2 . O6 . 1.5047(17) yes
S2 . C32 . 1.781(2) yes
S2 . C33 . 1.787(3) yes
O1 . C1 . 1.311(2) yes
O2 . C16 . 1.306(2) yes
O3 . C3 . 1.356(2) yes
O3 . H1 . 0.803(16) no
O4 . C14 . 1.352(2) yes
O4 . H2 . 0.828(17) no
O5 . S91 . 1.518(9) yes
O7 . H3 . 0.800(17) no
O7 . H4 . 0.811(17) no
N1 . C7 . 1.302(2) yes
N1 . C8 . 1.533(3) yes
N1 . C98 . 1.527(5) yes
N2 . C9 . 1.498(4) yes
N2 . C10 . 1.306(2) yes
N2 . C99 . 1.517(5) yes
C1 . C2 . 1.410(2) yes
C1 . C6 . 1.423(2) yes
C2 . C3 . 1.380(2) yes
C2 . H21 . 0.941 no
C3 . C4 . 1.406(3) yes
C4 . C5 . 1.372(3) yes
C4 . H41 . 0.927 no
C5 . C6 . 1.417(2) yes
C5 . H51 . 0.939 no
C6 . C7 . 1.450(2) yes
C7 . C17 . 1.501(2) yes
C8 . C9 . 1.503(5) yes
C8 . C23 . 1.503(5) yes
C8 . H81 . 0.950 no
C9 . H91 . 0.950 no
C9 . H92 . 0.950 no
C10 . C11 . 1.441(2) yes
C10 . C24 . 1.502(2) yes
C11 . C12 . 1.417(2) yes
C11 . C16 . 1.427(2) yes
C12 . C13 . 1.366(3) yes
C12 . H121 . 0.943 no
C13 . C14 . 1.410(2) yes
C13 . H131 . 0.932 no
C14 . C15 . 1.376(2) yes
C15 . C16 . 1.407(2) yes
C15 . H151 . 0.937 no
C17 . C18 . 1.382(3) yes
C17 . C22 . 1.391(3) yes
C18 . C19 . 1.389(3) yes
C18 . H181 . 0.931 no
C19 . C20 . 1.383(3) yes
C19 . H191 . 0.937 no
C20 . C21 . 1.380(3) yes
C20 . H201 . 0.949 no
C21 . C22 . 1.391(3) yes
C21 . H211 . 0.940 no
C22 . H221 . 0.937 no
C23 . H231 . 0.950 no
C23 . H232 . 0.950 no
C23 . H233 . 0.950 no
C24 . C25 . 1.390(3) yes
C24 . C29 . 1.385(3) yes
C25 . C26 . 1.390(3) yes
C25 . H251 . 0.928 no
C26 . C27 . 1.385(3) yes
C26 . H261 . 0.930 no
C27 . C28 . 1.386(3) yes
C27 . H271 . 0.934 no
C28 . C29 . 1.390(3) yes
C28 . H281 . 0.937 no
C29 . H291 . 0.941 no
C30 . S91 . 1.496(9) yes
C30 . H301 . 0.956 no
C30 . H302 . 0.955 no
C30 . H303 . 0.972 no
C31 . S91 . 1.863(9) yes
C31 . H311 . 0.956 no
C31 . H312 . 0.960 no
C31 . H313 . 0.950 no
C32 . H321 . 0.963 no
C32 . H322 . 0.960 no
C32 . H323 . 0.961 no
C33 . H331 . 0.956 no
C33 . H332 . 0.958 no
C33 . H333 . 0.962 no
C98 . C99 . 1.515(6) yes
C98 . H981 . 0.950 no
C98 . H982 . 0.950 no
C99 . C923 . 1.486(7) yes
C99 . H991 . 0.950 no
C923 . H9231 . 0.950 no
C923 . H9232 . 0.950 no
C923 . H9233 . 0.950 no

loop_
_geom_contact_atom_site_label_1
_geom_contact_atom_site_label_2
_geom_contact_distance
_geom_contact_site_symmetry_1
_geom_contact_site_symmetry_2
_geom_contact_publ_flag
Ni1 O7 3.7505(16) . . no
Ni1 C23 3.565(5) . 2_666 no
Ni1 C923 3.911(6) . 2_666 no
S1 O5 3.4490(17) . 2_655 no
S2 C27 3.657(2) . 2_566 no
S91 C20 3.503(9) . 1_545 no
S91 O3 3.469(9) . . no
S91 C2 3.475(9) . . no
O1 N1 2.718(2) . . no
O1 C23 3.233(5) . 2_666 no
O1 O7 2.828(2) . . no
O1 C923 3.333(6) . 2_666 no
O1 O2 2.4386(18) . . no
O1 C7 2.938(2) . . no
O2 N2 2.711(2) . . no
O2 C10 2.925(2) . . no
O3 O5 2.667(2) . . no
O3 C26 3.340(2) . 1_554 no
O4 O7 2.605(2) . 2_556 no
O4 C9 3.149(5) . 1_545 no
O4 C8 3.359(4) . 1_545 no
O4 C99 3.359(6) . 1_545 no
O4 C98 3.110(5) . 1_545 no
O5 C31 3.330(3) . 2_655 no
O5 C32 3.376(3) . . no
O6 O7 2.771(2) . . no
O7 C13 3.333(2) . 2_556 no
O7 C28 3.409(3) . 2_566 no
O7 C14 3.327(2) . 2_556 no
N1 N2 2.556(2) . . no
N1 C1 2.910(2) . . no
N1 C99 2.325(5) . . no
N1 C9 2.392(5) . . no
N2 C8 2.344(4) . . no
N2 C98 2.385(5) . . no
N2 C16 2.910(2) . . no
C1 C23 3.567(6) . 2_666 no
C1 C923 3.393(7) . 2_666 no
C4 C25 3.525(3) . 2_666 no
C5 C22 3.575(3) . . no
C5 C18 3.408(3) . . no
C8 C22 3.287(4) . . no
C9 C29 3.365(5) . . no
C12 C29 3.429(3) . . no
C12 C25 3.299(3) . . no
C14 C15 3.591(3) . 2_556 no
C15 C15 3.527(3) . 2_556 no
C17 C23 3.566(6) . . no
C18 C98 3.290(5) . . no
C21 C21 3.537(3) . 2_676 no
C22 C23 3.447(6) . . no
C24 C923 3.493(7) . . no
C25 C923 3.551(7) . . no
C25 C99 3.502(5) . . no
C29 C99 3.598(6) . . no

loop_
_geom_hbond_atom_site_label_D
_geom_hbond_site_symmetry_D
_geom_hbond_atom_site_label_H
_geom_hbond_site_symmetry_H
_geom_hbond_atom_site_label_A
_geom_hbond_site_symmetry_A
_geom_hbond_angle_DHA
_geom_hbond_distance_DH
_geom_hbond_distance_HA
_geom_hbond_distance_DA
_geom_hbond_publ_flag
O3 . H1 . O5 . 168(3) 0.80(2) 1.88(2) 2.666(4) yes
O4 . H2 . O7 2_556 177(3) 0.83(2) 1.78(2) 2.605(4) yes
O7 . H3 . O6 . 169(3) 0.80(2) 1.98(2) 2.771(4) yes
O7 . H4 . O1 . 169(3) 0.81(2) 2.03(2) 2.827(4) yes

loop_
_geom_torsion_atom_site_label_1
_geom_torsion_atom_site_label_2
_geom_torsion_atom_site_label_3
_geom_torsion_atom_site_label_4
_geom_torsion
_geom_torsion_site_symmetry_1
_geom_torsion_site_symmetry_2
_geom_torsion_site_symmetry_3
_geom_torsion_site_symmetry_4
_geom_torsion_publ_flag
O2 Ni1 O1 C1 -175.83(16) . . . . no
N1 Ni1 O1 C1 3.01(16) . . . . no
O1 Ni1 O2 C16 176.56(18) . . . . no
N2 Ni1 O2 C16 -3.81(19) . . . . no
O1 Ni1 N1 C7 -1.1(2) . . . . no
O1 Ni1 N1 C8 -166.9(2) . . . . no
N2 Ni1 N1 C7 179.2(2) . . . . no
N2 Ni1 N1 C8 13.5(2) . . . . no
O2 Ni1 N2 C9 -163.5(3) . . . . no
O2 Ni1 N2 C10 6.4(2) . . . . no
N1 Ni1 N2 C9 17.7(3) . . . . no
N1 Ni1 N2 C10 -172.5(2) . . . . no
Ni1 O1 C1 C2 175.74(12) . . . . no
Ni1 O1 C1 C6 -4.9(3) . . . . no
Ni1 O2 C16 C11 0.7(3) . . . . no
Ni1 O2 C16 C15 -179.40(14) . . . . no
Ni1 N1 C7 C6 1.1(3) . . . . no
Ni1 N1 C7 C17 179.97(15) . . . . no
C8 N1 C7 C6 165.5(3) . . . . no
C8 N1 C7 C17 -15.6(3) . . . . no
Ni1 N1 C8 C9 -40.8(3) . . . . no
Ni1 N1 C8 C23 80.1(3) . . . . no
C7 N1 C8 C9 152.0(3) . . . . no
C7 N1 C8 C23 -87.1(3) . . . . no
Ni1 N2 C9 C8 -43.9(4) . . . . no
C10 N2 C9 C8 145.4(3) . . . . no
Ni1 N2 C10 C11 -5.7(3) . . . . no
Ni1 N2 C10 C24 174.64(14) . . . . no
C9 N2 C10 C11 163.3(3) . . . . no
C9 N2 C10 C24 -16.4(4) . . . . no
O1 C1 C2 C3 177.66(16) . . . . no
C6 C1 C2 C3 -1.8(3) . . . . no
O1 C1 C6 C5 -175.36(16) . . . . no
O1 C1 C6 C7 4.2(3) . . . . no
C2 C1 C6 C5 4.0(2) . . . . no
C2 C1 C6 C7 -176.43(17) . . . . no
C1 C2 C3 O3 177.35(16) . . . . no
C1 C2 C3 C4 -2.4(3) . . . . no
O3 C3 C4 C5 -175.66(16) . . . . no
C2 C3 C4 C5 4.1(3) . . . . no
C3 C4 C5 C6 -1.7(3) . . . . no
C4 C5 C6 C1 -2.4(3) . . . . no
C4 C5 C6 C7 178.09(17) . . . . no
C1 C6 C7 N1 -2.2(3) . . . . no
C1 C6 C7 C17 178.86(16) . . . . no
C5 C6 C7 N1 177.33(18) . . . . no
C5 C6 C7 C17 -1.6(3) . . . . no
N1 C7 C17 C18 -92.4(2) . . . . no
N1 C7 C17 C22 86.3(2) . . . . no
C6 C7 C17 C18 86.5(2) . . . . no
C6 C7 C17 C22 -94.8(2) . . . . no
N1 C8 C9 N2 52.1(4) . . . . no
C23 C8 C9 N2 -70.7(4) . . . . no
N2 C10 C11 C12 -177.53(18) . . . . no
N2 C10 C11 C16 0.8(3) . . . . no
C24 C10 C11 C12 2.1(2) . . . . no
C24 C10 C11 C16 -179.53(17) . . . . no
N2 C10 C24 C25 -98.7(2) . . . . no
N2 C10 C24 C29 88.6(2) . . . . no
C11 C10 C24 C25 81.6(2) . . . . no
C11 C10 C24 C29 -91.1(2) . . . . no
C10 C11 C12 C13 177.91(17) . . . . no
C16 C11 C12 C13 -0.5(3) . . . . no
C10 C11 C16 O2 1.8(3) . . . . no
C10 C11 C16 C15 -178.12(17) . . . . no
C12 C11 C16 O2 -179.81(18) . . . . no
C12 C11 C16 C15 0.3(3) . . . . no
C11 C12 C13 C14 0.2(3) . . . . no
C12 C13 C14 O4 178.89(17) . . . . no
C12 C13 C14 C15 0.4(3) . . . . no
O4 C14 C15 C16 -179.18(17) . . . . no
C13 C14 C15 C16 -0.7(3) . . . . no
C14 C15 C16 O2 -179.63(18) . . . . no
C14 C15 C16 C11 0.3(3) . . . . no
C7 C17 C18 C19 177.23(19) . . . . no
C22 C17 C18 C19 -1.5(3) . . . . no
C7 C17 C22 C21 -176.51(18) . . . . no
C18 C17 C22 C21 2.2(3) . . . . no
C17 C18 C19 C20 -0.3(3) . . . . no
C18 C19 C20 C21 1.4(3) . . . . no
C19 C20 C21 C22 -0.7(3) . . . . no
C20 C21 C22 C17 -1.1(3) . . . . no
C10 C24 C25 C26 -171.43(17) . . . . no
C29 C24 C25 C26 1.4(3) . . . . no
C10 C24 C29 C28 171.27(18) . . . . no
C25 C24 C29 C28 -1.4(3) . . . . no
C24 C25 C26 C27 -0.1(3) . . . . no
C25 C26 C27 C28 -1.3(3) . . . . no
C26 C27 C28 C29 1.3(3) . . . . no
C27 C28 C29 C24 0.1(3) . . . . no
